data_1570658
loop_
_publ_author_name
'Ort&#xed;n-Rubio, Borja'
'Rostoll-Berenguer, Jaume'
'Vila, Carlos'
'Proserpio, Davide M.'
'Guillerm, Vincent'
'Juanhuix, Judith'
'Imaz, Inhar'
'Maspoch, Daniel'

_publ_section_title
;
 Net-clipping as a top-down approach for the prediction of topologies of
 MOFs built from reduced-symmetry linkers.
;
_journal_issue 45
_journal_name_full 'Chemical science'
_journal_page_first 12984
_journal_page_last 12994
_journal_paper_doi 10.1039/d3sc04406h
_journal_volume 14
_journal_year 2023
_chemical_formula_structural icn5
_chemical_formula_sum 'O4 S3'
_space_group_IT_number 47
_space_group_name_Hall '-P 2 2'
_space_group_name_H-M_alt 'P m m m'
_symmetry_Int_Tables_number 47
_symmetry_space_group_name_H-M 'P m m m'
_audit_creation_date 2023-08-20
_audit_creation_method ToposPro
_cell_angle_alpha 90
_cell_angle_beta 90
_cell_angle_gamma 90
_cell_formula_units_Z 2
_cell_length_a 5.2785
_cell_length_b 5.2785
_cell_length_c 5.2785
_cell_volume 147.073
_refine_ls_R_factor_all 0
_cod_data_source_file d3sc04406h1.cif
_cod_data_source_block 5-TOPOS_icn5
_cod_original_cell_volume 147.0725
_cod_database_code 1570658

loop_
_space_group_symop_id
_space_group_symop_operation_xyz
1 x,y,z
2 -x,-y,z
3 x,-y,-z
4 -x,y,-z
5 -x,-y,-z
6 x,y,-z
7 -x,y,z
8 x,-y,z

loop_
_atom_site_label
_atom_site_type_symbol
_atom_site_symmetry_multiplicity
_atom_site_fract_x
_atom_site_fract_y
_atom_site_fract_z
_atom_site_occupancy
O1 O 8 0.21140 0.21140 0.21140 1.0000
S1 S 2 0.00000 0.13400 0.50000 1.0000
S2 S 2 0.13400 0.50000 0.00000 1.0000
S3 S 2 0.50000 0.13400 0.00000 1.0000

loop_
_topol_atom.id
_topol_atom.node_id
_topol_atom.atom_label
_topol_atom.element_symbol
1 1 O1 O
2 2 S1 S
3 3 S2 S
4 4 S3 S

loop_
_topol_node.id
_topol_node.label
1 O1
2 S1
3 S2
4 S3

loop_
_topol_link.node_id_1
_topol_link.node_id_2
_topol_link.distance
_topol_link.symop_id_1
_topol_link.translation_1_x
_topol_link.translation_1_y
_topol_link.translation_1_z
_topol_link.symop_id_2
_topol_link.translation_2_x
_topol_link.translation_2_y
_topol_link.translation_2_z
_topol_link.type
_topol_link.multiplicity
_topol_link.voronoi_solid_angle
1 4 1.9320 1 0 0 0 1 0 0 0 v 8 0.00
1 3 1.9320 1 0 0 0 1 0 0 0 v 8 0.00
1 2 1.9320 1 0 0 0 1 0 0 0 v 8 0.00
